data_4004090
loop_
_publ_author_name
'Delacotte, C.'
'Pomelova, T.A.'
'Stephant, T.'
'Guizouarn, T.'
'Cordier, S.'
'Naumov, N.G.'
'Lemoine, P.'

_publ_section_title
;
 'NaGdS2: a promising sulfide for cryogenic magnetic cooling'
;
_journal_issue 4
_journal_name_full 'Chemistry of Materials'
_journal_page_first 1829
_journal_page_last 1837
_journal_paper_doi 10.1021/acs.chemmater.1c04105
_journal_volume 34
_journal_year 2022
_chemical_formula_moiety 'Gd Rb S2'
_chemical_formula_structural RbGdS2
_chemical_formula_sum 'Gd Rb S2'
_chemical_formula_weight 306.850
_space_group_IT_number 166
_space_group_name_Hall '-R 3 2"'
_space_group_name_H-M_alt 'R -3 m :H'
_symmetry_cell_setting trigonal
_symmetry_space_group_name_Hall '-R 3 2"'
_symmetry_space_group_name_H-M 'R -3 m :H'
_cell_angle_alpha 90.0000
_cell_angle_beta 90.0000
_cell_angle_gamma 120.000
_cell_formula_units_Z 3
_cell_length_a 4.09729(9)
_cell_length_b 4.09729(9)
_cell_length_c 22.8740(7)
_cell_measurement_temperature 293(2)
_cell_volume 332.557(15)
_computing_structure_refinement FULLPROF
_diffrn_ambient_temperature 293(3)
_diffrn_detector 'see experimental section'
_diffrn_detector_area_resol_mean 'see experimental section'
_diffrn_detector_type 'see experimental section'
_diffrn_measurement_device_type 'see experimental section'
_diffrn_measurement_method 'see experimental section'
_diffrn_radiation_monochromator 'see experimental section'
_diffrn_radiation_type X-ray
_diffrn_source 'Laboratory diffractometer'
_diffrn_source_target Cu
_pd_meas_2theta_range_inc 0.019654
_pd_meas_2theta_range_max 79.94070
_pd_meas_2theta_range_min 5.00000
_pd_meas_number_of_points 3814
_pd_proc_2theta_range_inc 0.019654
_pd_proc_2theta_range_max 79.9799
_pd_proc_2theta_range_min 5.0392
_pd_proc_ls_prof_R_factor 4.1779
_pd_proc_ls_prof_wR_expected 3.6127
_pd_proc_ls_prof_wR_factor 5.4324
_pd_proc_wavelength 1.540560
_refine_ls_number_parameters 12
_refine_ls_number_reflns 44
_refine_ls_number_restraints 0
_refine_ls_R_I_factor 17.7168
_cod_data_source_file RbGdS2.cif
_cod_data_source_block RbGdS2
_cod_depositor_comments
;
The following automatic conversions were performed:

data item '_symmetry_cell_setting' value 'Trigonal' was changed to
'trigonal' in accordance with the built-in table derived from the CIF
Core dictionary named 'cif_core.dic' version 2.4.5 last updated on
2014-11-21.

Automatic conversion script
Id: cif_fix_values 8738 2021-04-28 16:35:53Z antanas 
;
_cod_original_cell_volume 332.558(15)
_cod_original_sg_symbol_H-M 'R -3 m'
_cod_database_code 4004090
_pd_proc_ls_prof_cr_factor 43.2270
_pd_proc_ls_prof_cwr_factor 26.8548
_pd_proc_ls_prof_cwr_expected 17.8593
_pd_proc_ls_prof_chi2 2.2611
_pd_proc_ls_prof_echi2 2.3964

loop_
_symmetry_equiv_pos_as_xyz
x,y,z
-y,x-y,z
-x+y,-x,z
-y,-x,z
-x+y,y,z
x,x-y,z
-x,-y,-z
y,-x+y,-z
x-y,x,-z
y,x,-z
x-y,-y,-z
-x,-x+y,-z
x+2/3,y+1/3,z+1/3
-y+2/3,x-y+1/3,z+1/3
-x+y+2/3,-x+1/3,z+1/3
-y+2/3,-x+1/3,z+1/3
-x+y+2/3,y+1/3,z+1/3
x+2/3,x-y+1/3,z+1/3
-x+2/3,-y+1/3,-z+1/3
y+2/3,-x+y+1/3,-z+1/3
x-y+2/3,x+1/3,-z+1/3
y+2/3,x+1/3,-z+1/3
x-y+2/3,-y+1/3,-z+1/3
-x+2/3,-x+y+1/3,-z+1/3
x+1/3,y+2/3,z+2/3
-y+1/3,x-y+2/3,z+2/3
-x+y+1/3,-x+2/3,z+2/3
-y+1/3,-x+2/3,z+2/3
-x+y+1/3,y+2/3,z+2/3
x+1/3,x-y+2/3,z+2/3
-x+1/3,-y+2/3,-z+2/3
y+1/3,-x+y+2/3,-z+2/3
x-y+1/3,x+2/3,-z+2/3
y+1/3,x+2/3,-z+2/3
x-y+1/3,-y+2/3,-z+2/3
-x+1/3,-x+y+2/3,-z+2/3

loop_
_atom_site_label
_atom_site_fract_x
_atom_site_fract_y
_atom_site_fract_z
_atom_site_U_iso_or_equiv
_atom_site_occupancy
_atom_site_adp_type
_atom_site_type_symbol
Rb 0.00000 0.00000 0.00000 0.00000 1.00000 Uiso Rb
Gd 0.00000 0.00000 0.50000 0.00000 1.00000 Uiso Gd
S 0.00000 0.00000 0.2324(3) 0.00000 1.00006 Uiso S
